data_4064170
loop_
_publ_author_name
'Tiong, Pei Jen'
'Nova, Ainara'
'Groom, Laura R.'
'Schwarz, Andrew D.'
'Selby, Jonathan D.'
'Schofield, A. Daniel'
'Clot, Eric'
'Mountford, Philip'

_publ_section_title
;
 Reactions of Cyclopentadienyl&#x2212;Amidinate Titanium Hydrazides with
 CO2, CS2, and Isocyanates: Ti&#x2550;N\aCycloaddition,
 Cycloaddition&#x2212;Insertion, and Cycloaddition&#x2212;NNR2Group
 Transfer Reactions
;
_journal_issue 5
_journal_name_full Organometallics
_journal_page_first 1182
_journal_paper_doi 10.1021/om101167p
_journal_volume 30
_journal_year 2011
_chemical_formula_moiety 'C32 H42 N4 O4 Ti1'
_chemical_formula_sum 'C32 H42 N4 O4 Ti'
_chemical_formula_weight 594.61
_chemical_name_systematic
;
Cp*Ti(MeDIPA){OC(O)N(NPh2)C(O)O}
;
_space_group_IT_number 14
_symmetry_cell_setting monoclinic
_symmetry_space_group_name_Hall '-P 2ybc'
_symmetry_space_group_name_H-M 'P 1 21/c 1'
_atom_sites_solution_hydrogens geom
_atom_sites_solution_primary direct
_atom_sites_solution_secondary difmap
_cell_angle_alpha 90
_cell_angle_beta 109.1092(8)
_cell_angle_gamma 90
_cell_formula_units_Z 4
_cell_length_a 14.2642(3)
_cell_length_b 13.3667(2)
_cell_length_c 17.0300(4)
_cell_measurement_reflns_used 6986
_cell_measurement_temperature 150
_cell_measurement_theta_max 27
_cell_measurement_theta_min 5
_cell_volume 3068.11(11)
_computing_cell_refinement 'DENZO/SCALEPACK (Otwinowski & Minor, 1997)'
_computing_data_collection 'COLLECT (Nonius, 1997-2001).'
_computing_data_reduction 'DENZO/SCALEPACK (Otwinowski & Minor, 1997)'
_computing_molecular_graphics 'CAMERON (Watkin et al., 1996)'
_computing_publication_material 'CRYSTALS (Betteridge et al., 2003)'
_computing_structure_refinement 'CRYSTALS (Betteridge et al., 2003)'
_computing_structure_solution 'SIR92 (Altomare et al., 1994)'
_diffrn_ambient_temperature 150
_diffrn_measured_fraction_theta_full 0.992
_diffrn_measured_fraction_theta_max 0.990
_diffrn_measurement_device 'Nonius KappaCCD'
_diffrn_measurement_device_type Area
_diffrn_measurement_method \w
_diffrn_radiation_monochromator graphite
_diffrn_radiation_type 'Mo K\a'
_diffrn_radiation_wavelength 0.71073
_diffrn_reflns_av_R_equivalents 0.041
_diffrn_reflns_limit_h_max 18
_diffrn_reflns_limit_h_min -18
_diffrn_reflns_limit_k_max 17
_diffrn_reflns_limit_k_min -17
_diffrn_reflns_limit_l_max 22
_diffrn_reflns_limit_l_min -22
_diffrn_reflns_number 13753
_diffrn_reflns_theta_full 26.393
_diffrn_reflns_theta_max 27.493
_diffrn_reflns_theta_min 5.106
_diffrn_standards_number 0
_exptl_absorpt_coefficient_mu 0.321
_exptl_absorpt_correction_T_max 0.97
_exptl_absorpt_correction_T_min 0.94
_exptl_absorpt_correction_type multi-scan
_exptl_absorpt_process_details 'DENZO/SCALEPACK (Otwinowski & Minor, 1997)'
_exptl_crystal_colour orange
_exptl_crystal_density_diffrn 1.287
_exptl_crystal_density_method 'not measured'
_exptl_crystal_description plate
_exptl_crystal_F_000 1264
_exptl_crystal_size_max 0.20
_exptl_crystal_size_mid 0.20
_exptl_crystal_size_min 0.10
_refine_diff_density_max 1.05
_refine_diff_density_min -0.52
_refine_ls_extinction_method None
_refine_ls_goodness_of_fit_ref 1.1004
_refine_ls_hydrogen_treatment constr
_refine_ls_matrix_type full
_refine_ls_number_parameters 370
_refine_ls_number_reflns 4534
_refine_ls_number_restraints 0
_refine_ls_R_factor_all 0.0875
_refine_ls_R_factor_gt 0.0564
_refine_ls_shift/su_max 0.001126
_refine_ls_structure_factor_coef F
_refine_ls_weighting_details
;
 Method, part 1, Chebychev polynomial, (Watkin, 1994, Prince, 1982) 
 [weight] = 1.0/[A~0~*T~0~(x)+A~1~*T~1~(x) ... +A~n-1~]*T~n-1~(x)] 
 where A~i~ are the Chebychev coefficients listed below and x= Fcalc/Fmax 
 Method = Robust Weighting (Prince, 1982) 
 W = [weight] * [1-(deltaF/6*sigmaF)^2^]^2^ 
 A~i~ are: 
 0.716 0.341 0.536 0.973E-01 0.136 
;
_refine_ls_weighting_scheme calc
_refine_ls_wR_factor_all 0.0748
_refine_ls_wR_factor_gt 0.0562
_refine_ls_wR_factor_ref 0.0531
_reflns_limit_h_max 17
_reflns_limit_h_min -18
_reflns_limit_k_max 17
_reflns_limit_k_min 0
_reflns_limit_l_max 22
_reflns_limit_l_min 0
_reflns_number_gt 4992
_reflns_number_total 6980
_reflns_threshold_expression I>2.0\s(I)
_oxford_diffrn_Wilson_B_factor 1.79
_oxford_diffrn_Wilson_scale 14.32
_oxford_refine_ls_r_factor_ref 0.0511
_oxford_refine_ls_scale 0.2639(5)
_oxford_reflns_number_all 6980
_oxford_reflns_threshold_expression_ref I>3.0\s(I)
_cod_data_source_file om101167p_si_002.cif
_cod_data_source_block compound_18
_cod_depositor_comments
;
The following automatic conversions were performed:

'_symmetry_cell_setting' value 'Monoclinic' changed to 'monoclinic'
according to /home/saulius/struct/CIF-dictionaries/cif_core.dic
dictionary named 'cif_core.dic' version 2.4.1 from 2010-06-29.

Automatic conversion script
Id: cif_fix_values 1715 2011-07-08 13:25:40Z adriana 
;
_cod_original_sg_symbol_H-M 'P 1 21/c 1 '
_cod_original_formula_sum 'C32 H42 N4 O4 Ti1'
_cod_database_code 4064170

loop_
_symmetry_equiv_pos_as_xyz
x,y,z
-x,-y,-z
-x,y+1/2,-z+1/2
x,-y+1/2,z+1/2

loop_
_atom_site_label
_atom_site_type_symbol
_atom_site_fract_x
_atom_site_fract_y
_atom_site_fract_z
_atom_site_U_iso_or_equiv
_atom_site_occupancy
_atom_site_adp_type
_atom_site_refinement_flags_posn
Ti1 Ti 0.77151(3) 0.39235(3) 0.62951(3) 0.0175 1.0000 Uani .
N1 N 0.72690(16) 0.61412(16) 0.69509(13) 0.0210 1.0000 Uani .
N2 N 0.72140(17) 0.69707(16) 0.74299(13) 0.0244 1.0000 Uani .
N3 N 0.90430(16) 0.35708(16) 0.71885(13) 0.0218 1.0000 Uani .
N4 N 0.76448(16) 0.28548(17) 0.71703(14) 0.0240 1.0000 Uani .
C1 C 0.64746(19) 0.54338(19) 0.68029(15) 0.0208 1.0000 Uani .
C2 C 0.81374(19) 0.6074(2) 0.67170(15) 0.0215 1.0000 Uani .
C3 C 0.66862(19) 0.78146(19) 0.70060(16) 0.0215 1.0000 Uani .
C4 C 0.6781(2) 0.8115(2) 0.62518(17) 0.0266 1.0000 Uani .
C5 C 0.6258(2) 0.8934(2) 0.58303(19) 0.0324 1.0000 Uani .
C6 C 0.5645(2) 0.9467(2) 0.6159(2) 0.0348 1.0000 Uani .
C7 C 0.5545(2) 0.9182(2) 0.6907(2) 0.0341 1.0000 Uani .
C8 C 0.6055(2) 0.8346(2) 0.73291(18) 0.0284 1.0000 Uani .
C9 C 0.76271(19) 0.68635(19) 0.82919(16) 0.0221 1.0000 Uani .
C10 C 0.7824(2) 0.7702(2) 0.88150(17) 0.0258 1.0000 Uani .
C11 C 0.8227(2) 0.7583(2) 0.96712(18) 0.0301 1.0000 Uani .
C12 C 0.8457(2) 0.6648(2) 1.00218(18) 0.0327 1.0000 Uani .
C13 C 0.8296(2) 0.5823(2) 0.95124(19) 0.0354 1.0000 Uani .
C14 C 0.7890(2) 0.5919(2) 0.86542(18) 0.0309 1.0000 Uani .
C15 C 0.8601(2) 0.2979(2) 0.75964(16) 0.0223 1.0000 Uani .
C16 C 0.9145(2) 0.2504(3) 0.84189(19) 0.0354 1.0000 Uani .
C17 C 1.00678(19) 0.3936(2) 0.75844(16) 0.0247 1.0000 Uani .
C18 C 1.0517(2) 0.4269(3) 0.6935(2) 0.0381 1.0000 Uani .
C19 C 1.0110(2) 0.4797(2) 0.81834(19) 0.0338 1.0000 Uani .
C20 C 0.6918(2) 0.2446(2) 0.7546(2) 0.0350 1.0000 Uani .
C21 C 0.5928(4) 0.2278(4) 0.6965(3) 0.0729 1.0000 Uani .
C22 C 0.6836(3) 0.3130(3) 0.8243(2) 0.0437 1.0000 Uani .
C23 C 0.6567(2) 0.3254(2) 0.50548(16) 0.0231 1.0000 Uani .
C24 C 0.7049(2) 0.4087(2) 0.48412(15) 0.0234 1.0000 Uani .
C25 C 0.80742(19) 0.3841(2) 0.50302(15) 0.0215 1.0000 Uani .
C26 C 0.8224(2) 0.28666(19) 0.53767(16) 0.0226 1.0000 Uani .
C27 C 0.7288(2) 0.25035(19) 0.53831(16) 0.0232 1.0000 Uani .
C28 C 0.5474(2) 0.3185(3) 0.4903(2) 0.0358 1.0000 Uani .
C29 C 0.6565(2) 0.5045(2) 0.44568(19) 0.0325 1.0000 Uani .
C30 C 0.8827(2) 0.4499(2) 0.48474(18) 0.0285 1.0000 Uani .
C31 C 0.9153(2) 0.2250(2) 0.56139(18) 0.0301 1.0000 Uani .
C32 C 0.7108(3) 0.1446(2) 0.5586(2) 0.0348 1.0000 Uani .
O1 O 0.65892(13) 0.46032(14) 0.64497(12) 0.0252 1.0000 Uani .
O2 O 0.57697(14) 0.56385(15) 0.70151(12) 0.0296 1.0000 Uani .
O3 O 0.82130(13) 0.52842(13) 0.63025(12) 0.0234 1.0000 Uani .
O4 O 0.87389(14) 0.67536(14) 0.68955(13) 0.0309 1.0000 Uani .
H41 H 0.7208 0.7755 0.6025 0.0329 1.0000 Uiso R
H51 H 0.6322 0.9129 0.5314 0.0378 1.0000 Uiso R
H61 H 0.5291 1.0031 0.5870 0.0391 1.0000 Uiso R
H71 H 0.5128 0.9554 0.7135 0.0410 1.0000 Uiso R
H81 H 0.5972 0.8141 0.7836 0.0351 1.0000 Uiso R
H101 H 0.7682 0.8353 0.8584 0.0309 1.0000 Uiso R
H111 H 0.8345 0.8156 1.0020 0.0357 1.0000 Uiso R
H121 H 0.8724 0.6574 1.0608 0.0386 1.0000 Uiso R
H131 H 0.8465 0.5177 0.9750 0.0409 1.0000 Uiso R
H141 H 0.7791 0.5341 0.8312 0.0357 1.0000 Uiso R
H161 H 0.9655 0.2083 0.8361 0.0449 1.0000 Uiso R
H162 H 0.9429 0.3010 0.8817 0.0449 1.0000 Uiso R
H163 H 0.8695 0.2116 0.8598 0.0449 1.0000 Uiso R
H171 H 1.0456 0.3400 0.7890 0.0304 1.0000 Uiso R
H181 H 1.0524 0.3724 0.6579 0.0482 1.0000 Uiso R
H182 H 1.0129 0.4798 0.6618 0.0482 1.0000 Uiso R
H183 H 1.1177 0.4497 0.7199 0.0482 1.0000 Uiso R
H191 H 1.0776 0.5014 0.8431 0.0404 1.0000 Uiso R
H192 H 0.9855 0.4577 0.8605 0.0404 1.0000 Uiso R
H193 H 0.9717 0.5335 0.7886 0.0404 1.0000 Uiso R
H201 H 0.7166 0.1819 0.7788 0.0460 1.0000 Uiso R
H211 H 0.5510 0.2014 0.7249 0.1036 1.0000 Uiso R
H212 H 0.5666 0.2897 0.6714 0.1036 1.0000 Uiso R
H213 H 0.5963 0.1821 0.6549 0.1036 1.0000 Uiso R
H221 H 0.6377 0.2851 0.8480 0.0589 1.0000 Uiso R
H222 H 0.7466 0.3196 0.8660 0.0589 1.0000 Uiso R
H223 H 0.6608 0.3770 0.8017 0.0589 1.0000 Uiso R
H281 H 0.5325 0.2558 0.5098 0.0440 1.0000 Uiso R
H282 H 0.5279 0.3709 0.5194 0.0440 1.0000 Uiso R
H283 H 0.5124 0.3245 0.4326 0.0440 1.0000 Uiso R
H291 H 0.6150 0.4923 0.3902 0.0402 1.0000 Uiso R
H292 H 0.7065 0.5515 0.4458 0.0402 1.0000 Uiso R
H293 H 0.6181 0.5299 0.4774 0.0402 1.0000 Uiso R
H301 H 0.8867 0.5117 0.5132 0.0389 1.0000 Uiso R
H302 H 0.9456 0.4179 0.5029 0.0389 1.0000 Uiso R
H303 H 0.8636 0.4619 0.4266 0.0389 1.0000 Uiso R
H311 H 0.9045 0.1671 0.5272 0.0389 1.0000 Uiso R
H312 H 0.9679 0.2634 0.5540 0.0389 1.0000 Uiso R
H313 H 0.9322 0.2056 0.6180 0.0389 1.0000 Uiso R
H321 H 0.7436 0.1000 0.5327 0.0456 1.0000 Uiso R
H322 H 0.7356 0.1354 0.6171 0.0456 1.0000 Uiso R
H323 H 0.6415 0.1316 0.5390 0.0456 1.0000 Uiso R

loop_
_atom_site_aniso_label
_atom_site_aniso_U_11
_atom_site_aniso_U_22
_atom_site_aniso_U_33
_atom_site_aniso_U_23
_atom_site_aniso_U_13
_atom_site_aniso_U_12
Ti1 0.0210(2) 0.0157(2) 0.0167(2) -0.00123(19) 0.00725(16) -0.00121(18)
N1 0.0265(11) 0.0153(10) 0.0220(10) -0.0046(9) 0.0093(8) -0.0016(9)
N2 0.0346(12) 0.0180(11) 0.0200(11) -0.0026(9) 0.0080(9) 0.0056(9)
N3 0.0228(11) 0.0220(11) 0.0199(10) 0.0024(9) 0.0060(9) -0.0001(8)
N4 0.0257(11) 0.0249(11) 0.0234(11) 0.0022(9) 0.0108(9) -0.0026(9)
C1 0.0242(13) 0.0210(12) 0.0181(11) 0.0036(10) 0.0079(10) 0.0020(10)
C2 0.0269(13) 0.0160(12) 0.0209(12) -0.0002(10) 0.0070(10) 0.0008(11)
C3 0.0217(12) 0.0166(12) 0.0248(13) -0.0017(10) 0.0055(10) -0.0016(10)
C4 0.0311(14) 0.0239(14) 0.0273(14) 0.0010(11) 0.0128(11) 0.0012(11)
C5 0.0352(15) 0.0270(14) 0.0322(14) 0.0058(13) 0.0073(12) -0.0017(13)
C6 0.0290(15) 0.0245(15) 0.0443(17) 0.0048(13) 0.0029(13) 0.0035(12)
C7 0.0282(15) 0.0273(15) 0.0471(18) -0.0030(13) 0.0125(13) 0.0060(11)
C8 0.0278(14) 0.0276(14) 0.0324(15) -0.0026(12) 0.0133(12) 0.0013(11)
C9 0.0245(13) 0.0219(13) 0.0203(12) -0.0005(10) 0.0080(10) 0.0020(10)
C10 0.0313(15) 0.0197(13) 0.0262(13) -0.0011(11) 0.0089(11) 0.0007(11)
C11 0.0303(15) 0.0339(15) 0.0251(14) -0.0078(12) 0.0076(11) -0.0004(12)
C12 0.0331(15) 0.0410(17) 0.0225(14) 0.0017(13) 0.0072(12) 0.0034(13)
C13 0.0443(18) 0.0289(15) 0.0289(15) 0.0062(12) 0.0066(13) 0.0051(13)
C14 0.0406(16) 0.0226(14) 0.0262(13) -0.0009(11) 0.0063(12) 0.0028(12)
C15 0.0273(13) 0.0225(13) 0.0188(12) 0.0005(10) 0.0096(10) 0.0021(10)
C16 0.0318(16) 0.0436(18) 0.0306(15) 0.0152(14) 0.0102(12) 0.0040(13)
C17 0.0228(12) 0.0238(13) 0.0258(13) -0.0010(11) 0.0055(10) 0.0004(11)
C18 0.0306(16) 0.0487(19) 0.0355(16) -0.0050(14) 0.0114(13) -0.0113(14)
C19 0.0316(15) 0.0297(15) 0.0331(15) -0.0071(13) 0.0012(12) 0.0016(12)
C20 0.0336(16) 0.0342(16) 0.0434(17) 0.0078(14) 0.0212(14) -0.0023(13)
C21 0.073(3) 0.072(3) 0.084(3) -0.010(3) 0.040(3) -0.013(2)
C22 0.0461(19) 0.054(2) 0.0419(18) 0.0112(16) 0.0292(16) 0.0080(16)
C23 0.0274(13) 0.0224(12) 0.0177(12) -0.0021(10) 0.0047(10) -0.0072(10)
C24 0.0289(13) 0.0237(13) 0.0170(11) -0.0005(10) 0.0066(10) -0.0036(10)
C25 0.0270(13) 0.0208(12) 0.0189(11) -0.0019(10) 0.0104(10) -0.0031(10)
C26 0.0318(14) 0.0194(12) 0.0185(12) -0.0032(10) 0.0108(10) -0.0014(10)
C27 0.0317(14) 0.0194(13) 0.0201(12) -0.0042(10) 0.0105(11) -0.0046(11)
C28 0.0264(15) 0.0401(17) 0.0366(16) 0.0028(14) 0.0045(12) -0.0080(13)
C29 0.0356(16) 0.0278(15) 0.0316(15) 0.0084(12) 0.0075(12) 0.0020(12)
C30 0.0356(15) 0.0265(14) 0.0288(14) -0.0006(11) 0.0178(12) -0.0058(12)
C31 0.0374(16) 0.0244(14) 0.0328(15) -0.0036(12) 0.0171(13) 0.0024(12)
C32 0.0481(18) 0.0215(14) 0.0389(17) -0.0029(13) 0.0200(15) -0.0068(13)
O1 0.0247(9) 0.0194(9) 0.0340(10) -0.0032(8) 0.0132(8) -0.0027(7)
O2 0.0283(10) 0.0311(11) 0.0342(11) -0.0020(9) 0.0169(8) 0.0017(8)
O3 0.0276(10) 0.0170(9) 0.0297(10) -0.0033(8) 0.0148(8) -0.0021(7)
O4 0.0291(10) 0.0188(9) 0.0439(12) -0.0063(9) 0.0110(9) -0.0060(8)

loop_
_atom_type_symbol
_atom_type_scat_dispersion_real
_atom_type_scat_dispersion_imag
_atom_type_scat_Cromer_Mann_a1
_atom_type_scat_Cromer_Mann_b1
_atom_type_scat_Cromer_Mann_a2
_atom_type_scat_Cromer_Mann_b2
_atom_type_scat_Cromer_Mann_a3
_atom_type_scat_Cromer_Mann_b3
_atom_type_scat_Cromer_Mann_a4
_atom_type_scat_Cromer_Mann_b4
_atom_type_scat_Cromer_Mann_c
_atom_type_scat_source
C 0.0033 0.0016 2.3100 20.8439 1.0200 10.2075 1.5886 0.5687 0.8650 51.6512 0.2156 'International Tables Vol C 4.2.6.8 and 6.1.1.4'
H 0.0000 0.0000 0.4930 10.5109 0.3229 26.1257 0.1402 3.1424 0.0408 57.7998 0.0030 'International Tables Vol C 4.2.6.8 and 6.1.1.4'
O 0.0106 0.0060 3.0485 13.2771 2.2868 5.7011 1.5463 0.3239 0.8670 32.9089 0.2508 'International Tables Vol C 4.2.6.8 and 6.1.1.4'
Ti 0.2776 0.4457 9.7595 7.8508 7.3558 0.5000 1.6991 35.6338 1.9021 116.1050 1.2807 'International Tables Vol C 4.2.6.8 and 6.1.1.4'
N 0.0061 0.0033 12.2126 0.0057 3.1322 9.8933 2.0125 28.9975 1.1663 0.5826 -11.5290 'International Tables Vol C 4.2.6.8 and 6.1.1.4'

loop_
_geom_angle_atom_site_label_1
_geom_angle_atom_site_label_2
_geom_angle_atom_site_label_3
_geom_angle
_geom_angle_publ_flag
N3 Ti1 N4 64.14(9) yes
N3 Ti1 C23 140.18(9) yes
N4 Ti1 C23 101.31(9) yes
N3 Ti1 C24 139.08(9) yes
N4 Ti1 C24 135.76(9) yes
C23 Ti1 C24 34.80(9) yes
N3 Ti1 C25 103.91(9) yes
N4 Ti1 C25 133.65(9) yes
C23 Ti1 C25 57.87(9) yes
C24 Ti1 C25 35.19(9) yes
N3 Ti1 C26 86.86(9) yes
N4 Ti1 C26 99.12(9) yes
C23 Ti1 C26 57.71(9) yes
C24 Ti1 C26 58.07(9) yes
C25 Ti1 C26 34.61(9) yes
N3 Ti1 C27 105.91(9) yes
N4 Ti1 C27 81.94(9) yes
C23 Ti1 C27 34.39(9) yes
C24 Ti1 C27 57.56(9) yes
C25 Ti1 C27 57.38(9) yes
N3 Ti1 O1 127.61(9) yes
N4 Ti1 O1 89.33(9) yes
C23 Ti1 O1 86.38(9) yes
C24 Ti1 O1 91.84(9) yes
C25 Ti1 O1 125.44(9) yes
N3 Ti1 O3 87.92(8) yes
N4 Ti1 O3 137.28(9) yes
C23 Ti1 O3 119.91(9) yes
C24 Ti1 O3 86.61(9) yes
C25 Ti1 O3 82.12(8) yes
C26 Ti1 C27 34.57(9) yes
C26 Ti1 O1 144.02(9) yes
C27 Ti1 O1 114.38(9) yes
C26 Ti1 O3 111.55(8) yes
C27 Ti1 O3 139.09(8) yes
O1 Ti1 O3 82.99(8) yes
N2 N1 C1 115.8(2) yes
N2 N1 C2 115.8(2) yes
C1 N1 C2 128.3(2) yes
N1 N2 C3 117.2(2) yes
N1 N2 C9 116.6(2) yes
C3 N2 C9 126.0(2) yes
Ti1 N3 C15 92.47(16) yes
Ti1 N3 C17 142.64(18) yes
C15 N3 C17 121.5(2) yes
Ti1 N4 C15 91.34(16) yes
Ti1 N4 C20 139.48(19) yes
C15 N4 C20 123.1(2) yes
N1 C1 O1 115.7(2) yes
N1 C1 O2 119.1(2) yes
O1 C1 O2 125.2(2) yes
N1 C2 O3 116.1(2) yes
N1 C2 O4 119.3(2) yes
O3 C2 O4 124.5(2) yes
N2 C3 C4 120.2(2) yes
N2 C3 C8 120.6(2) yes
C4 C3 C8 119.2(2) yes
C3 C4 C5 120.4(3) yes
C3 C4 H41 119.8 no
C5 C4 H41 119.8 no
C4 C5 C6 120.2(3) yes
C4 C5 H51 119.9 no
C6 C5 H51 119.9 no
C5 C6 C7 120.1(3) yes
C5 C6 H61 120.0 no
C7 C6 H61 120.0 no
C6 C7 C8 120.1(3) yes
C6 C7 H71 119.9 no
C8 C7 H71 119.9 no
C7 C8 C3 120.0(3) yes
C7 C8 H81 120.0 no
C3 C8 H81 120.0 no
N2 C9 C10 120.9(2) yes
N2 C9 C14 121.0(2) yes
C10 C9 C14 118.1(2) yes
C9 C10 C11 120.3(3) yes
C9 C10 H101 119.9 no
C11 C10 H101 119.9 no
C10 C11 C12 121.0(3) yes
C10 C11 H111 119.5 no
C12 C11 H111 119.5 no
C11 C12 C13 119.2(3) yes
C11 C12 H121 120.4 no
C13 C12 H121 120.4 no
C12 C13 C14 121.0(3) yes
C12 C13 H131 119.5 no
C14 C13 H131 119.5 no
C9 C14 C13 120.4(3) yes
C9 C14 H141 119.8 no
C13 C14 H141 119.8 no
N3 C15 N4 111.4(2) yes
N3 C15 C16 123.1(2) yes
N4 C15 C16 125.5(2) yes
C15 C16 H161 109.4 no
C15 C16 H162 109.5 no
H161 C16 H162 109.5 no
C15 C16 H163 109.5 no
H161 C16 H163 109.5 no
H162 C16 H163 109.5 no
N3 C17 C18 110.8(2) yes
N3 C17 C19 111.7(2) yes
C18 C17 C19 109.5(3) yes
N3 C17 H171 108.2 no
C18 C17 H171 108.2 no
C19 C17 H171 108.3 no
C17 C18 H181 109.6 no
C17 C18 H182 109.0 no
H181 C18 H182 109.5 no
C17 C18 H183 109.8 no
H181 C18 H183 109.5 no
H182 C18 H183 109.5 no
C17 C19 H191 110.0 no
C17 C19 H192 109.3 no
H191 C19 H192 109.5 no
C17 C19 H193 109.1 no
H191 C19 H193 109.5 no
H192 C19 H193 109.5 no
N4 C20 C21 115.0(3) yes
N4 C20 C22 110.7(3) yes
C21 C20 C22 108.4(3) yes
N4 C20 H201 107.3 no
C21 C20 H201 107.5 no
C22 C20 H201 107.7 no
C20 C21 H211 110.1 no
C20 C21 H212 108.9 no
H211 C21 H212 109.5 no
C20 C21 H213 109.4 no
H211 C21 H213 109.5 no
H212 C21 H213 109.5 no
C20 C22 H221 109.4 no
C20 C22 H222 109.9 no
H221 C22 H222 109.5 no
C20 C22 H223 109.1 no
H221 C22 H223 109.5 no
H222 C22 H223 109.5 no
Ti1 C23 C24 71.48(14) yes
Ti1 C23 C27 73.51(15) yes
C24 C23 C27 107.9(2) yes
Ti1 C23 C28 123.38(19) yes
C24 C23 C28 124.7(3) yes
C27 C23 C28 127.2(2) yes
Ti1 C24 C23 73.72(14) yes
Ti1 C24 C25 73.18(14) yes
C23 C24 C25 107.9(2) yes
Ti1 C24 C29 120.55(19) yes
C23 C24 C29 126.2(2) yes
C25 C24 C29 125.8(2) yes
Ti1 C25 C24 71.63(14) yes
Ti1 C25 C26 73.31(14) yes
C24 C25 C26 108.0(2) yes
Ti1 C25 C30 122.95(18) yes
C24 C25 C30 124.7(2) yes
C26 C25 C30 127.3(2) yes
Ti1 C26 C25 72.09(14) yes
Ti1 C26 C27 73.15(15) yes
C25 C26 C27 107.6(2) yes
Ti1 C26 C31 125.41(18) yes
C25 C26 C31 128.1(2) yes
C27 C26 C31 124.0(2) yes
Ti1 C27 C26 72.28(14) yes
Ti1 C27 C23 72.10(15) yes
C26 C27 C23 108.5(2) yes
Ti1 C27 C32 128.56(19) yes
C26 C27 C32 123.8(3) yes
C23 C27 C32 127.1(3) yes
C23 C28 H281 109.5 no
C23 C28 H282 109.2 no
H281 C28 H282 109.5 no
C23 C28 H283 109.7 no
H281 C28 H283 109.5 no
H282 C28 H283 109.5 no
C24 C29 H291 109.6 no
C24 C29 H292 109.0 no
H291 C29 H292 109.8 no
C24 C29 H293 109.0 no
H291 C29 H293 109.8 no
H292 C29 H293 109.5 no
C25 C30 H301 109.4 no
C25 C30 H302 109.4 no
H301 C30 H302 109.5 no
C25 C30 H303 109.6 no
H301 C30 H303 109.5 no
H302 C30 H303 109.5 no
C26 C31 H311 109.3 no
C26 C31 H312 109.5 no
H311 C31 H312 109.6 no
C26 C31 H313 109.4 no
H311 C31 H313 109.6 no
H312 C31 H313 109.5 no
C27 C32 H321 109.7 no
C27 C32 H322 109.3 no
H321 C32 H322 109.6 no
C27 C32 H323 109.2 no
H321 C32 H323 109.6 no
H322 C32 H323 109.5 no
C1 O1 Ti1 134.43(17) yes
C2 O3 Ti1 131.98(16) yes

loop_
_geom_bond_atom_site_label_1
_geom_bond_atom_site_label_2
_geom_bond_distance
_geom_bond_publ_flag
Ti1 N3 2.059(2) yes
Ti1 N4 2.090(2) yes
Ti1 C23 2.383(3) yes
Ti1 C24 2.354(3) yes
Ti1 C25 2.374(2) yes
Ti1 C26 2.390(3) yes
Ti1 C27 2.401(3) yes
Ti1 O1 1.9367(19) yes
Ti1 O3 1.9512(18) yes
N1 N2 1.394(3) yes
N1 C1 1.433(3) yes
N1 C2 1.423(3) yes
N2 C3 1.416(3) yes
N2 C9 1.399(3) yes
N3 C15 1.339(3) yes
N3 C17 1.478(3) yes
N4 C15 1.329(4) yes
N4 C20 1.489(3) yes
C1 O1 1.298(3) yes
C1 O2 1.206(3) yes
C2 O3 1.294(3) yes
C2 O4 1.218(3) yes
C3 C4 1.394(4) yes
C3 C8 1.394(4) yes
C4 C5 1.386(4) yes
C4 H41 0.950 no
C5 C6 1.381(4) yes
C5 H51 0.950 no
C6 C7 1.381(5) yes
C6 H61 0.950 no
C7 C8 1.396(4) yes
C7 H71 0.950 no
C8 H81 0.950 no
C9 C10 1.401(4) yes
C9 C14 1.401(4) yes
C10 C11 1.390(4) yes
C10 H101 0.950 no
C11 C12 1.378(4) yes
C11 H111 0.950 no
C12 C13 1.376(4) yes
C12 H121 0.950 no
C13 C14 1.391(4) yes
C13 H131 0.950 no
C14 H141 0.950 no
C15 C16 1.502(4) yes
C16 H161 0.950 no
C16 H162 0.950 no
C16 H163 0.950 no
C17 C18 1.515(4) yes
C17 C19 1.526(4) yes
C17 H171 0.950 no
C18 H181 0.950 no
C18 H182 0.950 no
C18 H183 0.950 no
C19 H191 0.950 no
C19 H192 0.950 no
C19 H193 0.950 no
C20 C21 1.452(6) yes
C20 C22 1.533(5) yes
C20 H201 0.950 no
C21 H211 0.950 no
C21 H212 0.950 no
C21 H213 0.950 no
C22 H221 0.950 no
C22 H222 0.950 no
C22 H223 0.950 no
C23 C24 1.417(4) yes
C23 C27 1.414(4) yes
C23 C28 1.498(4) yes
C24 C25 1.429(4) yes
C24 C29 1.499(4) yes
C25 C26 1.417(4) yes
C25 C30 1.498(4) yes
C26 C27 1.424(4) yes
C26 C31 1.499(4) yes
C27 C32 1.498(4) yes
C28 H281 0.950 no
C28 H282 0.950 no
C28 H283 0.950 no
C29 H291 0.950 no
C29 H292 0.950 no
C29 H293 0.950 no
C30 H301 0.950 no
C30 H302 0.950 no
C30 H303 0.950 no
C31 H311 0.950 no
C31 H312 0.950 no
C31 H313 0.950 no
C32 H321 0.950 no
C32 H322 0.950 no
C32 H323 0.950 no
